data_4073913
loop_
_publ_author_name
'Minglana, Jim Josephus G.'
'Okazaki, Masaaki'
'Hasegawa, Kenji'
'Luh, Lung-Shiang'
'Yamahira, Nobukazu'
'Komuro, Takashi'
'Ogino, Hiroshi'
'Tobita, Hiromi'

_publ_section_title
;
 Iron, Ruthenium, and Osmium Complexes Supported by the Bis(silyl) Chelate
 Ligand (9,9-Dimethylxanthene-4,5-diyl)bis(dimethylsilyl):&#x00A0;
 Synthesis, Characterization, and Reactivity
;
_journal_issue 24
_journal_name_full Organometallics
_journal_page_first 5859
_journal_paper_doi 10.1021/om700720s
_journal_volume 26
_journal_year 2007
_chemical_formula_sum 'C23 H24 O5 Os Si2'
_chemical_formula_weight 626.80
_space_group_IT_number 14
_symmetry_cell_setting monoclinic
_symmetry_Int_Tables_number 14
_symmetry_space_group_name_Hall '-P 2yn'
_symmetry_space_group_name_H-M 'P 1 21/n 1'
_atom_sites_solution_hydrogens geom
_atom_sites_solution_primary direct
_atom_sites_solution_secondary difmap
_audit_creation_method SHELXL-97
_cell_angle_alpha 90.00
_cell_angle_beta 93.018(4)
_cell_angle_gamma 90.00
_cell_formula_units_Z 4
_cell_length_a 12.3110(7)
_cell_length_b 10.0336(6)
_cell_length_c 19.1542(19)
_cell_measurement_reflns_used 15472
_cell_measurement_temperature 150(2)
_cell_measurement_theta_max 54.96
_cell_measurement_theta_min 2.13
_cell_volume 2362.7(3)
_computing_structure_refinement 'SHELXL-97 (Sheldrick, 1997)'
_computing_structure_solution 'SHELXS-97 (Sheldrick, 1990)'
_diffrn_ambient_temperature 150(2)
_diffrn_measured_fraction_theta_full 0.927
_diffrn_measured_fraction_theta_max 0.927
_diffrn_radiation_monochromator graphite
_diffrn_radiation_probe x-ray
_diffrn_radiation_type MoK\a
_diffrn_radiation_wavelength 0.71069
_diffrn_reflns_av_R_equivalents 0.0282
_diffrn_reflns_av_sigmaI/netI 0.0221
_diffrn_reflns_limit_h_max 15
_diffrn_reflns_limit_h_min -14
_diffrn_reflns_limit_k_max 11
_diffrn_reflns_limit_k_min -12
_diffrn_reflns_limit_l_max 24
_diffrn_reflns_limit_l_min -24
_diffrn_reflns_number 18006
_diffrn_reflns_theta_full 27.48
_diffrn_reflns_theta_max 27.48
_diffrn_reflns_theta_min 2.13
_diffrn_source 'fine-focus sealed tube'
_exptl_absorpt_coefficient_mu 5.530
_exptl_absorpt_correction_T_max 0.6078
_exptl_absorpt_correction_T_min 0.2478
_exptl_absorpt_correction_type numerical
_exptl_absorpt_process_details Higashi
_exptl_crystal_colour colorless
_exptl_crystal_density_diffrn 1.762
_exptl_crystal_density_method 'not measured'
_exptl_crystal_description block
_exptl_crystal_F_000 1224
_exptl_crystal_size_max 0.35
_exptl_crystal_size_mid 0.30
_exptl_crystal_size_min 0.10
_refine_diff_density_max 1.152
_refine_diff_density_min -2.494
_refine_diff_density_rms 0.252
_refine_ls_extinction_method none
_refine_ls_goodness_of_fit_ref 1.182
_refine_ls_hydrogen_treatment constr
_refine_ls_matrix_type full
_refine_ls_number_parameters 286
_refine_ls_number_reflns 5019
_refine_ls_number_restraints 0
_refine_ls_restrained_S_all 1.182
_refine_ls_R_factor_all 0.0356
_refine_ls_R_factor_gt 0.0290
_refine_ls_shift/su_max 0.001
_refine_ls_shift/su_mean 0.000
_refine_ls_structure_factor_coef Fsqd
_refine_ls_weighting_details 'calc w=1/[\s^2^(Fo^2^)+(0.0372P)^2^+26.3198P] where P=(Fo^2^+2Fc^2^)/3'
_refine_ls_weighting_scheme calc
_refine_ls_wR_factor_gt 0.0830
_refine_ls_wR_factor_ref 0.1056
_reflns_number_gt 4647
_reflns_number_total 5019
_reflns_threshold_expression >2sigma(I)
_cod_data_source_file om700720s-file002.cif
_cod_data_source_block 4
_cod_original_sg_symbol_H-M 'P 21/n'
_cod_database_code 4073913

loop_
_symmetry_equiv_pos_as_xyz
'x, y, z'
'-x+1/2, y+1/2, -z+1/2'
'-x, -y, -z'
'x-1/2, -y-1/2, z-1/2'

loop_
_atom_site_label
_atom_site_type_symbol
_atom_site_fract_x
_atom_site_fract_y
_atom_site_fract_z
_atom_site_U_iso_or_equiv
_atom_site_adp_type
_atom_site_occupancy
_atom_site_symmetry_multiplicity
_atom_site_calc_flag
_atom_site_refinement_flags
Os1 Os 0.584957(19) 0.39266(3) 0.163671(11) 0.01833(9) Uani 1 1 d .
Si1 Si 0.50396(14) 0.16190(18) 0.18846(8) 0.0191(3) Uani 1 1 d .
Si2 Si 0.41461(15) 0.52291(18) 0.19502(8) 0.0192(3) Uani 1 1 d .
C1 C 0.5145(5) 0.3667(7) 0.0705(3) 0.0198(12) Uani 1 1 d .
O1 O 0.4768(4) 0.3509(5) 0.0165(2) 0.0267(10) Uani 1 1 d .
C2 C 0.7216(7) 0.2938(8) 0.1485(4) 0.0367(19) Uani 1 1 d .
O2 O 0.8013(4) 0.2407(7) 0.1432(3) 0.0489(17) Uani 1 1 d .
C3 C 0.6079(5) 0.4110(7) 0.2641(4) 0.0260(15) Uani 1 1 d .
O3 O 0.6198(5) 0.4233(6) 0.3221(2) 0.0374(13) Uani 1 1 d .
C4 C 0.6463(6) 0.5668(8) 0.1422(4) 0.0294(15) Uani 1 1 d .
O4 O 0.6845(5) 0.6668(6) 0.1306(3) 0.0477(15) Uani 1 1 d .
O5 O 0.2966(4) 0.2910(4) 0.1391(2) 0.0192(9) Uani 1 1 d .
C5 C 0.4384(6) 0.1421(8) 0.2737(3) 0.0290(15) Uani 1 1 d .
H1 H 0.3700 0.1925 0.2724 0.043 Uiso 1 1 calc R
H2 H 0.4873 0.1760 0.3116 0.043 Uiso 1 1 calc R
H3 H 0.4233 0.0476 0.2817 0.043 Uiso 1 1 calc R
C6 C 0.6159(7) 0.0327(8) 0.1934(4) 0.0338(17) Uani 1 1 d .
H4 H 0.6709 0.0579 0.2299 0.051 Uiso 1 1 calc R
H5 H 0.6496 0.0275 0.1483 0.051 Uiso 1 1 calc R
H6 H 0.5852 -0.0543 0.2047 0.051 Uiso 1 1 calc R
C7 C 0.3455(5) 0.4695(7) 0.2753(3) 0.0219(13) Uani 1 1 d .
H7 H 0.2961 0.5400 0.2893 0.033 Uiso 1 1 calc R
H8 H 0.4003 0.4527 0.3132 0.033 Uiso 1 1 calc R
H9 H 0.3040 0.3877 0.2652 0.033 Uiso 1 1 calc R
C8 C 0.4509(6) 0.7030(7) 0.2105(4) 0.0295(15) Uani 1 1 d .
H10 H 0.4757 0.7421 0.1672 0.044 Uiso 1 1 calc R
H11 H 0.5092 0.7093 0.2472 0.044 Uiso 1 1 calc R
H12 H 0.3868 0.7515 0.2251 0.044 Uiso 1 1 calc R
C9 C 0.4024(5) 0.1037(6) 0.1163(3) 0.0179(12) Uani 1 1 d .
C10 C 0.4184(6) -0.0088(7) 0.0744(3) 0.0240(13) Uani 1 1 d .
H13 H 0.4802 -0.0639 0.0836 0.029 Uiso 1 1 calc R
C11 C 0.3442(6) -0.0401(7) 0.0194(3) 0.0282(15) Uani 1 1 d .
H14 H 0.3558 -0.1172 -0.0080 0.034 Uiso 1 1 calc R
C12 C 0.2547(6) 0.0383(7) 0.0040(3) 0.0254(14) Uani 1 1 d .
H15 H 0.2059 0.0158 -0.0342 0.030 Uiso 1 1 calc R
C13 C 0.2352(5) 0.1502(6) 0.0440(3) 0.0168(12) Uani 1 1 d .
C14 C 0.3096(5) 0.1786(6) 0.0988(3) 0.0169(11) Uani 1 1 d .
C15 C 0.3081(5) 0.5229(6) 0.1208(3) 0.0178(12) Uani 1 1 d .
C16 C 0.2741(5) 0.6347(7) 0.0827(3) 0.0216(13) Uani 1 1 d .
H16 H 0.3021 0.7200 0.0954 0.026 Uiso 1 1 calc R
C17 C 0.1988(6) 0.6222(7) 0.0256(4) 0.0251(14) Uani 1 1 d .
H17 H 0.1785 0.6990 -0.0010 0.030 Uiso 1 1 calc R
C18 C 0.1534(5) 0.5004(7) 0.0073(3) 0.0206(13) Uani 1 1 d .
H18 H 0.1012 0.4946 -0.0309 0.025 Uiso 1 1 calc R
C19 C 0.1841(5) 0.3853(6) 0.0448(3) 0.0188(12) Uani 1 1 d .
C20 C 0.2578(6) 0.4025(6) 0.1010(3) 0.0212(13) Uani 1 1 d .
C21 C 0.1382(5) 0.2467(6) 0.0326(3) 0.0178(12) Uani 1 1 d .
C22 C 0.0563(5) 0.2167(7) 0.0873(3) 0.0243(14) Uani 1 1 d .
H19 H 0.0929 0.2196 0.1340 0.036 Uiso 1 1 calc R
H20 H 0.0253 0.1278 0.0789 0.036 Uiso 1 1 calc R
H21 H -0.0019 0.2833 0.0843 0.036 Uiso 1 1 calc R
C23 C 0.0815(6) 0.2313(8) -0.0405(3) 0.0264(14) Uani 1 1 d .
H22 H 0.0524 0.1407 -0.0458 0.040 Uiso 1 1 calc R
H23 H 0.1342 0.2475 -0.0762 0.040 Uiso 1 1 calc R
H24 H 0.0219 0.2958 -0.0460 0.040 Uiso 1 1 calc R

loop_
_atom_site_aniso_label
_atom_site_aniso_U_11
_atom_site_aniso_U_22
_atom_site_aniso_U_33
_atom_site_aniso_U_23
_atom_site_aniso_U_13
_atom_site_aniso_U_12
Os1 0.01515(15) 0.02301(15) 0.01668(12) 0.00453(8) -0.00064(8) -0.00303(9)
Si1 0.0162(9) 0.0208(9) 0.0200(7) 0.0055(6) -0.0027(6) -0.0005(7)
Si2 0.0200(9) 0.0194(9) 0.0178(7) -0.0005(6) -0.0017(6) -0.0007(7)
C1 0.008(3) 0.026(3) 0.025(3) 0.003(2) 0.006(2) 0.000(2)
O1 0.023(3) 0.036(3) 0.021(2) 0.0018(19) -0.0004(18) 0.003(2)
C2 0.045(5) 0.039(4) 0.026(3) 0.011(3) 0.001(3) -0.019(4)
O2 0.013(3) 0.069(4) 0.065(4) 0.019(3) 0.015(2) 0.028(3)
C3 0.011(3) 0.035(4) 0.033(4) 0.009(3) 0.008(2) -0.003(3)
O3 0.035(3) 0.057(4) 0.019(2) 0.006(2) -0.006(2) -0.019(3)
C4 0.024(4) 0.034(4) 0.029(3) 0.003(3) 0.000(3) -0.004(3)
O4 0.050(4) 0.039(3) 0.055(4) 0.009(3) 0.012(3) -0.022(3)
O5 0.022(2) 0.020(2) 0.0151(18) -0.0016(16) -0.0059(15) 0.0056(18)
C5 0.031(4) 0.033(4) 0.023(3) 0.009(3) 0.000(3) -0.008(3)
C6 0.036(4) 0.024(4) 0.041(4) 0.004(3) -0.008(3) 0.005(3)
C7 0.013(3) 0.030(4) 0.023(3) -0.003(2) 0.001(2) 0.000(3)
C8 0.026(4) 0.027(4) 0.034(3) -0.001(3) -0.006(3) 0.001(3)
C9 0.015(3) 0.018(3) 0.021(3) 0.008(2) -0.002(2) 0.004(2)
C10 0.026(4) 0.018(3) 0.028(3) 0.001(2) 0.005(3) 0.008(3)
C11 0.040(4) 0.019(3) 0.025(3) -0.002(2) 0.002(3) -0.003(3)
C12 0.032(4) 0.023(3) 0.020(3) -0.003(2) -0.002(2) -0.003(3)
C13 0.007(3) 0.022(3) 0.021(3) 0.003(2) -0.001(2) 0.005(2)
C14 0.018(3) 0.016(3) 0.017(3) -0.001(2) 0.002(2) 0.001(2)
C15 0.010(3) 0.023(3) 0.020(3) -0.001(2) -0.002(2) 0.004(2)
C16 0.016(3) 0.021(3) 0.028(3) 0.002(2) -0.001(2) 0.006(2)
C17 0.018(3) 0.027(4) 0.030(3) 0.007(3) 0.000(2) 0.008(3)
C18 0.007(3) 0.030(4) 0.024(3) 0.006(2) -0.009(2) 0.008(2)
C19 0.016(3) 0.023(3) 0.017(3) -0.001(2) -0.004(2) 0.004(2)
C20 0.027(4) 0.022(3) 0.015(3) 0.002(2) 0.005(2) 0.005(3)
C21 0.011(3) 0.025(3) 0.017(3) 0.002(2) -0.003(2) 0.002(2)
C22 0.017(3) 0.031(4) 0.024(3) -0.002(3) -0.002(2) -0.006(3)
C23 0.023(4) 0.036(4) 0.019(3) -0.001(3) -0.005(2) 0.001(3)

loop_
_atom_type_symbol
_atom_type_description
_atom_type_scat_dispersion_real
_atom_type_scat_dispersion_imag
_atom_type_scat_source
C C 0.0033 0.0016 'International Tables Vol C Tables 4.2.6.8 and 6.1.1.4'
H H 0.0000 0.0000 'International Tables Vol C Tables 4.2.6.8 and 6.1.1.4'
O O 0.0106 0.0060 'International Tables Vol C Tables 4.2.6.8 and 6.1.1.4'
Si Si 0.0817 0.0704 'International Tables Vol C Tables 4.2.6.8 and 6.1.1.4'
Os Os -1.2165 7.6030 'International Tables Vol C Tables 4.2.6.8 and 6.1.1.4'

loop_
_geom_angle_atom_site_label_1
_geom_angle_atom_site_label_2
_geom_angle_atom_site_label_3
_geom_angle
C3 Os1 C4 95.0(3)
C3 Os1 C1 161.9(3)
C4 Os1 C1 94.8(3)
C3 Os1 C2 96.5(3)
C4 Os1 C2 94.4(3)
C1 Os1 C2 97.9(3)
C3 Os1 Si2 78.3(2)
C4 Os1 Si2 85.6(2)
C1 Os1 Si2 87.28(18)
C2 Os1 Si2 174.8(2)
C3 Os1 Si1 86.6(2)
C4 Os1 Si1 178.5(2)
C1 Os1 Si1 83.76(19)
C2 Os1 Si1 85.2(2)
Si2 Os1 Si1 94.90(6)
C5 Si1 C6 103.3(3)
C5 Si1 C9 107.7(3)
C6 Si1 C9 106.0(3)
C5 Si1 Os1 116.5(2)
C6 Si1 Os1 109.7(3)
C9 Si1 Os1 112.80(19)
C7 Si2 C8 105.1(3)
C7 Si2 C15 106.9(3)
C8 Si2 C15 105.6(3)
C7 Si2 Os1 117.2(2)
C8 Si2 Os1 109.6(2)
C15 Si2 Os1 111.60(19)
O1 C1 Os1 178.1(5)
O2 C2 Os1 176.3(7)
O3 C3 Os1 178.8(7)
O4 C4 Os1 178.1(7)
C14 O5 C20 114.0(4)
C14 C9 C10 115.6(6)
C14 C9 Si1 120.5(5)
C10 C9 Si1 123.7(5)
C11 C10 C9 120.5(6)
C12 C11 C10 121.3(6)
C11 C12 C13 120.3(6)
C14 C13 C12 117.3(6)
C14 C13 C21 117.0(5)
C12 C13 C21 125.8(5)
O5 C14 C13 120.0(5)
O5 C14 C9 115.1(5)
C13 C14 C9 124.9(6)
C16 C15 C20 115.9(5)
C16 C15 Si2 125.1(5)
C20 C15 Si2 119.0(5)
C15 C16 C17 120.4(6)
C18 C17 C16 121.3(6)
C17 C18 C19 120.3(5)
C20 C19 C18 116.3(6)
C20 C19 C21 117.3(5)
C18 C19 C21 126.2(5)
C19 C20 C15 125.6(6)
C19 C20 O5 119.7(6)
C15 C20 O5 114.4(5)
C19 C21 C22 109.4(5)
C19 C21 C23 112.3(5)
C22 C21 C23 108.8(5)
C19 C21 C13 106.0(5)
C22 C21 C13 108.3(5)
C23 C21 C13 112.1(5)

loop_
_geom_bond_atom_site_label_1
_geom_bond_atom_site_label_2
_geom_bond_distance
Os1 C3 1.938(7)
Os1 C4 1.955(8)
Os1 C1 1.960(6)
Os1 C2 1.987(9)
Os1 Si2 2.5689(18)
Os1 Si1 2.5750(18)
Si1 C5 1.869(7)
Si1 C6 1.891(8)
Si1 C9 1.905(6)
Si2 C7 1.874(6)
Si2 C8 1.881(7)
Si2 C15 1.883(6)
C1 O1 1.123(8)
C2 O2 1.125(10)
C3 O3 1.121(9)
C4 O4 1.136(9)
O5 C14 1.381(7)
O5 C20 1.405(7)
C9 C14 1.394(8)
C9 C10 1.405(9)
C10 C11 1.392(10)
C11 C12 1.373(10)
C12 C13 1.387(9)
C13 C14 1.385(8)
C13 C21 1.544(8)
C15 C16 1.391(9)
C15 C20 1.400(9)
C16 C17 1.401(9)
C17 C18 1.382(10)
C18 C19 1.401(8)
C19 C20 1.383(9)
C19 C21 1.514(9)
C21 C22 1.521(8)
C21 C23 1.539(8)

loop_
_geom_torsion_atom_site_label_1
_geom_torsion_atom_site_label_2
_geom_torsion_atom_site_label_3
_geom_torsion_atom_site_label_4
_geom_torsion
C3 Os1 Si1 C5 28.8(3)
C4 Os1 Si1 C5 -159(8)
C1 Os1 Si1 C5 -135.8(3)
C2 Os1 Si1 C5 125.6(3)
Si2 Os1 Si1 C5 -49.1(3)
C3 Os1 Si1 C6 -88.0(3)
C4 Os1 Si1 C6 84(8)
C1 Os1 Si1 C6 107.3(3)
C2 Os1 Si1 C6 8.7(3)
Si2 Os1 Si1 C6 -166.0(3)
C3 Os1 Si1 C9 154.1(3)
C4 Os1 Si1 C9 -34(8)
C1 Os1 Si1 C9 -10.6(3)
C2 Os1 Si1 C9 -109.1(3)
Si2 Os1 Si1 C9 76.1(2)
C3 Os1 Si2 C7 -42.1(3)
C4 Os1 Si2 C7 -138.1(3)
C1 Os1 Si2 C7 126.8(3)
C2 Os1 Si2 C7 -48(2)
Si1 Os1 Si2 C7 43.3(2)
C3 Os1 Si2 C8 77.4(3)
C4 Os1 Si2 C8 -18.5(3)
C1 Os1 Si2 C8 -113.6(3)
C2 Os1 Si2 C8 71(2)
Si1 Os1 Si2 C8 162.9(2)
C3 Os1 Si2 C15 -165.9(3)
C4 Os1 Si2 C15 98.1(3)
C1 Os1 Si2 C15 3.0(3)
C2 Os1 Si2 C15 -172(2)
Si1 Os1 Si2 C15 -80.5(2)
C3 Os1 C1 O1 -159(17)
C4 Os1 C1 O1 78(18)
C2 Os1 C1 O1 -17(18)
Si2 Os1 C1 O1 164(18)
Si1 Os1 C1 O1 -101(18)
C3 Os1 C2 O2 -24(10)
C4 Os1 C2 O2 72(10)
C1 Os1 C2 O2 167(10)
Si2 Os1 C2 O2 -18(12)
Si1 Os1 C2 O2 -110(10)
C4 Os1 C3 O3 70(32)
C1 Os1 C3 O3 -52(33)
C2 Os1 C3 O3 165(32)
Si2 Os1 C3 O3 -14(32)
Si1 Os1 C3 O3 -110(32)
C3 Os1 C4 O4 61(22)
C1 Os1 C4 O4 -135(22)
C2 Os1 C4 O4 -36(22)
Si2 Os1 C4 O4 138(22)
Si1 Os1 C4 O4 -111(21)
C5 Si1 C9 C14 70.6(6)
C6 Si1 C9 C14 -179.4(5)
Os1 Si1 C9 C14 -59.3(5)
C5 Si1 C9 C10 -114.2(6)
C6 Si1 C9 C10 -4.2(6)
Os1 Si1 C9 C10 115.9(5)
C14 C9 C10 C11 -0.1(9)
Si1 C9 C10 C11 -175.5(5)
C9 C10 C11 C12 0.9(10)
C10 C11 C12 C13 -1.0(11)
C11 C12 C13 C14 0.5(10)
C11 C12 C13 C21 180.0(6)
C20 O5 C14 C13 -37.9(8)
C20 O5 C14 C9 140.0(6)
C12 C13 C14 O5 177.9(6)
C21 C13 C14 O5 -1.7(8)
C12 C13 C14 C9 0.3(9)
C21 C13 C14 C9 -179.3(6)
C10 C9 C14 O5 -178.2(5)
Si1 C9 C14 O5 -2.6(7)
C10 C9 C14 C13 -0.5(9)
Si1 C9 C14 C13 175.1(5)
C7 Si2 C15 C16 117.1(6)
C8 Si2 C15 C16 5.5(6)
Os1 Si2 C15 C16 -113.5(5)
C7 Si2 C15 C20 -63.0(6)
C8 Si2 C15 C20 -174.6(5)
Os1 Si2 C15 C20 66.4(5)
C20 C15 C16 C17 -3.7(9)
Si2 C15 C16 C17 176.2(5)
C15 C16 C17 C18 2.4(10)
C16 C17 C18 C19 -1.5(10)
C17 C18 C19 C20 2.0(9)
C17 C18 C19 C21 177.3(6)
C18 C19 C20 C15 -3.8(10)
C21 C19 C20 C15 -179.5(6)
C18 C19 C20 O5 -176.9(5)
C21 C19 C20 O5 7.4(9)
C16 C15 C20 C19 4.6(9)
Si2 C15 C20 C19 -175.3(5)
C16 C15 C20 O5 178.1(5)
Si2 C15 C20 O5 -1.8(7)
C14 O5 C20 C19 35.2(8)
C14 O5 C20 C15 -138.7(5)
C20 C19 C21 C22 73.9(7)
C18 C19 C21 C22 -101.3(7)
C20 C19 C21 C23 -165.2(6)
C18 C19 C21 C23 19.5(9)
C20 C19 C21 C13 -42.6(7)
C18 C19 C21 C13 142.1(6)
C14 C13 C21 C19 40.0(7)
C12 C13 C21 C19 -139.5(6)
C14 C13 C21 C22 -77.2(7)
C12 C13 C21 C22 103.2(7)
C14 C13 C21 C23 162.8(6)
C12 C13 C21 C23 -16.7(9)
